data_4111916
loop_
_publ_author_name
'Cristian Saul Campos-Fern\'andez'
'Brandi L. Schottel'
'Helen T. Chifotides'
'Jitendra K. Bera'
'John Bacsa'
'John M. Koomen'
'David H. Russell'
'Kim R. Dunbar'

_publ_contact_author_address
; 
Department of Chemistry
Texas A&M University
PO Box 30012 
College Station 
Texas 77842-3012 
USA
;
_publ_contact_author_email dunbar@mail.chem.tamu.edu
_publ_contact_author_fax (979)8457177
_publ_contact_author_name 'Kim Dunbar'
_publ_contact_author_phone (979)8621485
_publ_section_title
;
 Anion Template Effect on the Self-Assembly and Interconversion of
 Metallacyclophanes
;
_journal_name_full 'Journal of the American Chemical Society'
_journal_page_first 12909
_journal_page_last 12923
_journal_paper_doi 10.1021/ja052108q
_journal_volume 127
_journal_year 2005
_chemical_formula_moiety 'C28 H32 N14 Ni2, 4(Cl O4)'
_chemical_formula_sum 'C28 H32 Cl4 N14 Ni2 O16'
_chemical_formula_weight 1079.90
_chemical_name_common '[Ni2(bptz)(CH3CN)8][ClO4]4'
_space_group_IT_number 2
_symmetry_cell_setting triclinic
_symmetry_Int_Tables_number 2
_symmetry_space_group_name_Hall '-P 1'
_symmetry_space_group_name_H-M 'P -1'
_atom_sites_solution_hydrogens geom
_atom_sites_solution_primary direct
_atom_sites_solution_secondary difmap
_audit_creation_date 'October 24 2004'
_audit_creation_method
;
SHELXL-97, PLATON, and text editor.
;
_cell_angle_alpha 98.355(5)
_cell_angle_beta 104.675(5)
_cell_angle_gamma 97.317(5)
_cell_formula_units_Z 1
_cell_length_a 8.639(5)
_cell_length_b 10.856(5)
_cell_length_c 12.362(5)
_cell_measurement_temperature 110(2)
_cell_volume 1093.2(9)
_computing_cell_refinement 'SAINT (Bruker, 2001)'
_computing_data_collection 'SMART (Bruker, 2000)'
_computing_data_reduction 'SAINT (Bruker, 2001)'
_computing_structure_refinement 'SHELXL-97 (Sheldrick, 1997)'
_computing_structure_solution 'SHELXS-97 (Sheldrick, 1990)'
_diffrn_ambient_temperature 110(2)
_diffrn_measured_fraction_theta_full 0.826
_diffrn_measured_fraction_theta_max 0.826
_diffrn_measurement_device_type 'SMART 1K CCD'
_diffrn_measurement_method '\w scans'
_diffrn_radiation_monochromator graphite
_diffrn_radiation_source 'fine-focus sealed tube'
_diffrn_radiation_type MoK\a
_diffrn_radiation_wavelength 0.71073
_diffrn_reflns_av_R_equivalents 0.0349
_diffrn_reflns_av_sigmaI/netI 0.1151
_diffrn_reflns_limit_h_max 7
_diffrn_reflns_limit_h_min -10
_diffrn_reflns_limit_k_max 12
_diffrn_reflns_limit_k_min -10
_diffrn_reflns_limit_l_max 14
_diffrn_reflns_limit_l_min -14
_diffrn_reflns_number 4421
_diffrn_reflns_theta_full 25.49
_diffrn_reflns_theta_max 25.49
_diffrn_reflns_theta_min 4.21
_exptl_absorpt_coefficient_mu 1.188
_exptl_absorpt_correction_T_max 0.8904
_exptl_absorpt_correction_T_min 0.6415
_exptl_absorpt_correction_type multi-scan
_exptl_absorpt_process_details 'SADABS (Bruker, 2000)'
_exptl_crystal_colour green
_exptl_crystal_density_diffrn 1.640
_exptl_crystal_description needle
_exptl_crystal_F_000 550
_exptl_crystal_size_max 0.41
_exptl_crystal_size_mid 0.23
_exptl_crystal_size_min 0.10
_refine_diff_density_max 0.681
_refine_diff_density_min -0.612
_refine_diff_density_rms 0.109
_refine_ls_extinction_method SHELXL
_refine_ls_goodness_of_fit_ref 0.973
_refine_ls_hydrogen_treatment mixed
_refine_ls_matrix_type full
_refine_ls_number_parameters 310
_refine_ls_number_reflns 3362
_refine_ls_number_restraints 15
_refine_ls_restrained_S_all 0.971
_refine_ls_R_factor_all 0.1285
_refine_ls_R_factor_gt 0.0612
_refine_ls_shift/su_max 0.000
_refine_ls_shift/su_mean 0.000
_refine_ls_structure_factor_coef Fsqd
_refine_ls_weighting_details 'calc w=1/[\s^2^(Fo^2^)+(0.0969P)^2^+0.0000P] where P=(Fo^2^+2Fc^2^)/3'
_refine_ls_weighting_scheme calc
_refine_ls_wR_factor_gt 0.1411
_refine_ls_wR_factor_ref 0.1785
_reflns_number_gt 1962
_reflns_number_total 3362
_reflns_threshold_expression I>2\s(I)
_cod_data_source_file ja052108qsi20050426_035021.cif
_cod_data_source_block ni2bptz2
_cod_database_code 4111916

loop_
_symmetry_equiv_pos_as_xyz
'x, y, z'
'-x, -y, -z'

loop_
_atom_site_label
_atom_site_type_symbol
_atom_site_fract_x
_atom_site_fract_y
_atom_site_fract_z
_atom_site_U_iso_or_equiv
_atom_site_adp_type
_atom_site_occupancy
_atom_site_symmetry_multiplicity
_atom_site_calc_flag
_atom_site_refinement_flags
_atom_site_disorder_assembly
_atom_site_disorder_group
Ni1 Ni 0.45468(11) 0.22866(8) 0.70952(9) 0.0264(3) Uani 1 1 d . . .
Cl2 Cl 0.8248(2) 0.24359(18) 0.3837(2) 0.0400(6) Uani 1 1 d . . .
N7 N 0.2223(8) 0.1468(6) 0.6960(6) 0.0360(16) Uani 1 1 d . . .
N2 N 0.4738(7) 0.0838(5) 0.5863(5) 0.0281(15) Uani 1 1 d . . .
O5 O 0.6987(7) 0.1625(5) 0.2914(5) 0.0516(17) Uani 1 1 d . . .
N3 N 0.4718(7) 0.0302(5) 0.3914(5) 0.0289(15) Uani 1 1 d . . .
N4 N 0.6922(7) 0.3122(5) 0.7301(5) 0.0288(15) Uani 1 1 d . . .
N1 N 0.3816(7) 0.2996(5) 0.5619(5) 0.0288(15) Uani 1 1 d . . .
C6 C 0.4547(8) 0.1085(6) 0.4849(7) 0.0260(17) Uani 1 1 d . . .
N6 N 0.4255(7) 0.3900(6) 0.8096(5) 0.0299(15) Uani 1 1 d . . .
N5 N 0.5492(8) 0.1436(5) 0.8461(6) 0.0331(16) Uani 1 1 d . . .
O6 O 0.8433(8) 0.3674(5) 0.3614(6) 0.0607(19) Uani 1 1 d . . .
O7 O 0.7810(7) 0.2424(6) 0.4870(5) 0.0580(18) Uani 1 1 d . . .
C1 C 0.3246(9) 0.4060(7) 0.5486(7) 0.0335(19) Uani 1 1 d . . .
H1 H 0.3080 0.4558 0.6132 0.040 Uiso 1 1 calc R . .
C2 C 0.2880(9) 0.4487(7) 0.4472(7) 0.036(2) Uani 1 1 d . . .
H2 H 0.2495 0.5265 0.4429 0.043 Uiso 1 1 calc R . .
C5 C 0.3978(8) 0.2307(7) 0.4676(7) 0.0286(18) Uani 1 1 d . . .
C4 C 0.3642(9) 0.2658(7) 0.3624(7) 0.0348(19) Uani 1 1 d . . .
H4 H 0.3792 0.2147 0.2979 0.042 Uiso 1 1 calc R . .
C3 C 0.3076(9) 0.3789(7) 0.3550(7) 0.038(2) Uani 1 1 d . . .
H3 H 0.2827 0.4068 0.2842 0.045 Uiso 1 1 calc R . .
O8 O 0.9735(8) 0.1954(6) 0.3933(8) 0.085(3) Uani 1 1 d . . .
Cl1 Cl 0.1256(9) 0.2803(7) 0.0289(6) 0.0476(7) Uani 0.47 1 d PD A -1
O11 O 0.1384(18) 0.1974(11) 0.1086(9) 0.061(3) Uani 0.47 1 d PD A -1
O21 O 0.2082(18) 0.4039(11) 0.0836(14) 0.095(5) Uani 0.47 1 d PD A -1
O31 O -0.0384(10) 0.2873(11) -0.0239(10) 0.067(3) Uani 0.47 1 d PD A -1
O41 O 0.1976(14) 0.2340(11) -0.0566(10) 0.061(3) Uani 0.47 1 d PD A -1
Cl1B Cl 0.1374(8) 0.2807(6) 0.0346(6) 0.0476(7) Uani 0.53 1 d PD B -2
O12 O 0.2624(11) 0.2163(9) 0.0847(8) 0.061(3) Uani 0.53 1 d PD B -2
O22 O 0.0312(12) 0.2899(13) 0.1052(9) 0.095(5) Uani 0.53 1 d PD B -2
O32 O 0.0482(12) 0.2075(10) -0.0731(7) 0.067(3) Uani 0.53 1 d PD B -2
O42 O 0.2097(16) 0.4058(8) 0.0354(12) 0.061(3) Uani 0.53 1 d PD B -2
C13 C 0.0952(11) 0.1041(8) 0.6924(8) 0.046(2) Uani 1 1 d . . .
C7 C 0.8224(9) 0.3601(7) 0.7468(7) 0.0313(18) Uani 1 1 d . . .
C10 C 0.7170(11) 0.0632(8) 1.0205(8) 0.053(3) Uani 1 1 d . . .
H10A H 0.6780 0.0906 1.0864 0.080 Uiso 1 1 calc R . .
H10B H 0.8326 0.0982 1.0371 0.080 Uiso 1 1 calc R . .
H10C H 0.7020 -0.0293 1.0042 0.080 Uiso 1 1 calc R . .
C8 C 0.9894(9) 0.4227(8) 0.7666(9) 0.054(3) Uani 1 1 d . . .
H8C H 1.0177 0.4152 0.6943 0.082 Uiso 1 1 calc R . .
H8A H 1.0627 0.3826 0.8195 0.082 Uiso 1 1 calc R . .
H8B H 0.9999 0.5122 0.7993 0.082 Uiso 1 1 calc R . .
C11 C 0.4078(9) 0.4860(8) 0.8527(7) 0.0345(19) Uani 1 1 d . . .
C12 C 0.3812(11) 0.6074(7) 0.9043(8) 0.045(2) Uani 1 1 d . . .
H12C H 0.3080 0.6425 0.8470 0.068 Uiso 1 1 calc R . .
H12B H 0.4853 0.6653 0.9344 0.068 Uiso 1 1 calc R . .
H12A H 0.3325 0.5964 0.9665 0.068 Uiso 1 1 calc R . .
C9 C 0.6257(10) 0.1078(7) 0.9222(7) 0.036(2) Uani 1 1 d . . .
C14 C -0.0728(11) 0.0522(9) 0.6873(11) 0.086(4) Uani 1 1 d . . .
H14A H -0.1117 0.1092 0.7397 0.129 Uiso 1 1 calc R . .
H14B H -0.0763 -0.0310 0.7094 0.129 Uiso 1 1 calc R . .
H14C H -0.1423 0.0440 0.6096 0.129 Uiso 1 1 calc R . .

loop_
_atom_site_aniso_label
_atom_site_aniso_U_11
_atom_site_aniso_U_22
_atom_site_aniso_U_33
_atom_site_aniso_U_23
_atom_site_aniso_U_13
_atom_site_aniso_U_12
Ni1 0.0227(5) 0.0227(5) 0.0358(6) 0.0047(4) 0.0119(4) 0.0039(4)
Cl2 0.0363(12) 0.0301(11) 0.0629(15) 0.0141(10) 0.0255(11) 0.0092(9)
N7 0.032(4) 0.033(4) 0.044(4) 0.006(3) 0.012(3) 0.007(3)
N2 0.026(4) 0.025(3) 0.034(4) 0.005(3) 0.011(3) 0.005(3)
O5 0.067(4) 0.044(4) 0.040(4) 0.004(3) 0.016(3) -0.003(3)
N3 0.027(4) 0.023(3) 0.038(4) 0.006(3) 0.007(3) 0.013(3)
N4 0.027(4) 0.027(3) 0.032(4) 0.010(3) 0.007(3) 0.006(3)
N1 0.021(3) 0.025(3) 0.037(4) -0.002(3) 0.007(3) 0.003(3)
C6 0.020(4) 0.017(4) 0.037(5) 0.000(3) 0.005(3) 0.002(3)
N6 0.026(4) 0.032(4) 0.034(4) 0.005(3) 0.013(3) 0.004(3)
N5 0.044(4) 0.023(4) 0.037(4) 0.006(3) 0.017(3) 0.011(3)
O6 0.068(5) 0.035(3) 0.094(5) 0.027(3) 0.041(4) 0.013(3)
O7 0.052(4) 0.064(4) 0.057(4) 0.010(3) 0.023(3) -0.008(3)
C1 0.033(5) 0.024(4) 0.040(5) 0.000(4) 0.008(4) 0.003(3)
C2 0.041(5) 0.032(5) 0.041(5) 0.010(4) 0.013(4) 0.022(4)
C5 0.023(4) 0.027(4) 0.038(5) 0.009(4) 0.008(4) 0.010(3)
C4 0.036(5) 0.035(5) 0.035(5) 0.005(4) 0.008(4) 0.014(4)
C3 0.035(5) 0.039(5) 0.041(5) 0.016(4) 0.007(4) 0.009(4)
O8 0.051(4) 0.059(4) 0.166(8) 0.031(5) 0.053(5) 0.034(3)
Cl1 0.0473(15) 0.0487(14) 0.0448(15) 0.0085(12) 0.0113(13) 0.0040(12)
O11 0.077(8) 0.055(6) 0.050(6) 0.023(5) 0.006(6) 0.016(6)
O21 0.095(10) 0.092(9) 0.085(10) -0.023(7) 0.049(8) -0.035(7)
O31 0.064(8) 0.068(8) 0.052(7) 0.019(6) -0.007(5) -0.010(5)
O41 0.066(7) 0.040(5) 0.080(8) 0.007(5) 0.031(6) 0.004(5)
Cl1B 0.0473(15) 0.0487(14) 0.0448(15) 0.0085(12) 0.0113(13) 0.0040(12)
O12 0.077(8) 0.055(6) 0.050(6) 0.023(5) 0.006(6) 0.016(6)
O22 0.095(10) 0.092(9) 0.085(10) -0.023(7) 0.049(8) -0.035(7)
O32 0.064(8) 0.068(8) 0.052(7) 0.019(6) -0.007(5) -0.010(5)
O42 0.066(7) 0.040(5) 0.080(8) 0.007(5) 0.031(6) 0.004(5)
C13 0.037(5) 0.037(5) 0.069(7) 0.005(5) 0.027(5) 0.009(4)
C7 0.023(4) 0.030(4) 0.041(5) 0.013(4) 0.003(4) 0.010(3)
C10 0.047(6) 0.057(6) 0.058(6) 0.027(5) 0.010(5) 0.007(4)
C8 0.023(5) 0.058(6) 0.084(7) 0.031(5) 0.010(5) 0.001(4)
C11 0.026(4) 0.030(5) 0.041(5) 0.003(4) 0.003(4) 0.001(4)
C12 0.052(6) 0.027(5) 0.053(6) -0.001(4) 0.013(5) 0.010(4)
C9 0.031(5) 0.035(5) 0.045(6) 0.008(4) 0.017(4) 0.004(4)
C14 0.037(6) 0.043(6) 0.172(13) -0.011(7) 0.043(7) -0.008(5)

loop_
_atom_type_symbol
_atom_type_description
_atom_type_scat_dispersion_real
_atom_type_scat_dispersion_imag
_atom_type_scat_source
C C 0.0033 0.0016 'International Tables Vol C Tables 4.2.6.8 and 6.1.1.4'
H H 0.0000 0.0000 'International Tables Vol C Tables 4.2.6.8 and 6.1.1.4'
N N 0.0061 0.0033 'International Tables Vol C Tables 4.2.6.8 and 6.1.1.4'
Ni Ni 0.3393 1.1124 'International Tables Vol C Tables 4.2.6.8 and 6.1.1.4'
Cl Cl 0.1484 0.1585 'International Tables Vol C Tables 4.2.6.8 and 6.1.1.4'
O O 0.0106 0.0060 'International Tables Vol C Tables 4.2.6.8 and 6.1.1.4'

loop_
_geom_angle_atom_site_label_1
_geom_angle_atom_site_label_2
_geom_angle_atom_site_label_3
_geom_angle
_geom_angle_site_symmetry_1
_geom_angle_site_symmetry_3
N7 Ni1 N1 92.1(2) . .
N7 Ni1 N4 177.8(3) . .
N1 Ni1 N4 89.8(2) . .
N7 Ni1 N6 90.2(2) . .
N1 Ni1 N6 92.4(2) . .
N4 Ni1 N6 88.6(2) . .
N7 Ni1 N5 92.1(2) . .
N1 Ni1 N5 171.7(2) . .
N4 Ni1 N5 86.1(2) . .
N6 Ni1 N5 94.8(2) . .
N7 Ni1 N2 90.9(2) . .
N1 Ni1 N2 77.8(2) . .
N4 Ni1 N2 90.6(2) . .
N6 Ni1 N2 170.1(2) . .
N5 Ni1 N2 95.0(2) . .
O6 Cl2 O7 110.2(4) . .
O6 Cl2 O8 110.3(4) . .
O7 Cl2 O8 108.8(5) . .
O6 Cl2 O5 109.5(4) . .
O7 Cl2 O5 109.1(3) . .
O8 Cl2 O5 108.9(4) . .
C13 N7 Ni1 177.5(7) . .
C6 N2 N3 118.4(6) . 2_656
C6 N2 Ni1 116.1(5) . .
N3 N2 Ni1 124.9(5) 2_656 .
C6 N3 N2 115.1(6) . 2_656
C7 N4 Ni1 176.5(6) . .
C1 N1 C5 115.7(7) . .
C1 N1 Ni1 128.6(6) . .
C5 N1 Ni1 115.7(5) . .
N2 C6 N3 126.4(6) . .
N2 C6 C5 115.5(7) . .
N3 C6 C5 117.9(7) . .
C11 N6 Ni1 171.2(6) . .
C9 N5 Ni1 168.7(6) . .
N1 C1 C2 124.1(8) . .
N1 C1 H1 117.9 . .
C2 C1 H1 117.9 . .
C3 C2 C1 118.8(7) . .
C3 C2 H2 120.6 . .
C1 C2 H2 120.6 . .
N1 C5 C4 124.2(7) . .
N1 C5 C6 114.1(7) . .
C4 C5 C6 121.7(7) . .
C5 C4 C3 117.0(8) . .
C5 C4 H4 121.5 . .
C3 C4 H4 121.5 . .
C2 C3 C4 120.1(8) . .
C2 C3 H3 119.9 . .
C4 C3 H3 119.9 . .
O21 Cl1 O31 108.3(4) . .
O21 Cl1 O41 109.3(10) . .
O31 Cl1 O41 108.5(4) . .
O21 Cl1 O11 110.4(10) . .
O31 Cl1 O11 112.0(10) . .
O41 Cl1 O11 108.3(4) . .
O42 Cl1B O32 116.6(9) . .
O42 Cl1B O22 106.9(9) . .
O32 Cl1B O22 108.4(4) . .
O42 Cl1B O12 108.0(4) . .
O32 Cl1B O12 108.5(4) . .
O22 Cl1B O12 108.2(4) . .
N7 C13 C14 178.2(9) . .
N4 C7 C8 179.0(8) . .
C9 C10 H10A 109.5 . .
C9 C10 H10B 109.5 . .
H10A C10 H10B 109.5 . .
C9 C10 H10C 109.5 . .
H10A C10 H10C 109.5 . .
H10B C10 H10C 109.5 . .
C7 C8 H8C 109.5 . .
C7 C8 H8A 109.5 . .
H8C C8 H8A 109.5 . .
C7 C8 H8B 109.5 . .
H8C C8 H8B 109.5 . .
H8A C8 H8B 109.5 . .
N6 C11 C12 178.3(8) . .
C11 C12 H12C 109.5 . .
C11 C12 H12B 109.5 . .
H12C C12 H12B 109.5 . .
C11 C12 H12A 109.5 . .
H12C C12 H12A 109.5 . .
H12B C12 H12A 109.5 . .
N5 C9 C10 177.6(9) . .
C13 C14 H14A 109.5 . .
C13 C14 H14B 109.5 . .
H14A C14 H14B 109.5 . .
C13 C14 H14C 109.5 . .
H14A C14 H14C 109.5 . .
H14B C14 H14C 109.5 . .

loop_
_geom_bond_atom_site_label_1
_geom_bond_atom_site_label_2
_geom_bond_distance
_geom_bond_site_symmetry_2
Ni1 N7 2.045(7) .
Ni1 N1 2.067(6) .
Ni1 N4 2.072(6) .
Ni1 N6 2.075(7) .
Ni1 N5 2.077(7) .
Ni1 N2 2.078(6) .
Cl2 O6 1.408(6) .
Cl2 O7 1.423(6) .
Cl2 O8 1.431(6) .
Cl2 O5 1.448(6) .
N7 C13 1.123(9) .
N2 C6 1.294(9) .
N2 N3 1.418(8) 2_656
N3 C6 1.384(9) .
N3 N2 1.418(8) 2_656
N4 C7 1.131(8) .
N1 C1 1.328(9) .
N1 C5 1.340(9) .
C6 C5 1.497(10) .
N6 C11 1.145(9) .
N5 C9 1.154(9) .
C1 C2 1.375(10) .
C1 H1 0.9500 .
C2 C3 1.335(10) .
C2 H2 0.9500 .
C5 C4 1.380(10) .
C4 C3 1.384(11) .
C4 H4 0.9500 .
C3 H3 0.9500 .
Cl1 O21 1.419(5) .
Cl1 O31 1.419(5) .
Cl1 O41 1.419(5) .
Cl1 O11 1.420(5) .
Cl1B O42 1.419(4) .
Cl1B O32 1.419(4) .
Cl1B O22 1.420(4) .
Cl1B O12 1.420(4) .
C13 C14 1.471(11) .
C7 C8 1.458(10) .
C10 C9 1.454(11) .
C10 H10A 0.9800 .
C10 H10B 0.9800 .
C10 H10C 0.9800 .
C8 H8C 0.9800 .
C8 H8A 0.9800 .
C8 H8B 0.9800 .
C11 C12 1.451(11) .
C12 H12C 0.9800 .
C12 H12B 0.9800 .
C12 H12A 0.9800 .
C14 H14A 0.9800 .
C14 H14B 0.9800 .
C14 H14C 0.9800 .
